data_7055606
loop_
_publ_author_name
'Smith, Jermaine A.'
'Singh-Wilmot, Marvadeen A.'
'Carter, Korey P.'
'Cahill, Christopher L.'
'Lough, Alan J.'
'Knee, Christopher S.'

_publ_section_title
;
 Eight rare earth metal organic frameworks and coordination polymers from
 2-nitroterephthlate: syntheses, structures, solid-state luminescence and
 an unprecedented topology
;
_journal_issue 9
_journal_name_full 'New J. Chem.'
_journal_page_first 7338
_journal_paper_doi 10.1039/C6NJ00822D
_journal_volume 40
_journal_year 2016
_chemical_formula_moiety 'C24 H13 Eu2 N3 O20, 2(H2 O)'
_chemical_formula_sum 'C24 H17 Eu2 N3 O22'
_chemical_formula_weight 1003.32
_space_group_crystal_system monoclinic
_space_group_IT_number 15
_space_group_name_Hall '-C 2yc'
_space_group_name_H-M_alt 'C 1 2/c 1'
_symmetry_space_group_name_Hall '-C 2yc'
_symmetry_space_group_name_H-M 'C 1 2/c 1'
_atom_sites_solution_hydrogens mixed
_audit_creation_method SHELXL-2014/7
_audit_update_record
;
2015-11-09 deposited with the CCDC.
2016-06-08 downloaded from the CCDC.
;
_cell_angle_alpha 90
_cell_angle_beta 90.119(1)
_cell_angle_gamma 90
_cell_formula_units_Z 4
_cell_length_a 16.7909(8)
_cell_length_b 11.3883(6)
_cell_length_c 15.3276(8)
_cell_measurement_reflns_used 9877
_cell_measurement_temperature 147(2)
_cell_measurement_theta_max 27.49
_cell_measurement_theta_min 2.43
_cell_volume 2930.9(3)
_computing_cell_refinement APEX2
_computing_data_collection 'APEX2 (Bruker, 2007)'
_computing_data_reduction 'SAINT (Bruker, 2007)'
_computing_molecular_graphics 'PLATON (Spek, 2009)'
_computing_publication_material 'SHELXTL (Sheldrick, 2008)'
_computing_structure_refinement 'SHELXL-2014/7 (Sheldrick, 2014)'
_computing_structure_solution 'SHELXT (Sheldrick, 2008)'
_diffrn_ambient_temperature 147(2)
_diffrn_measured_fraction_theta_full 1.000
_diffrn_measured_fraction_theta_max 0.999
_diffrn_measurement_device_type 'Bruker Kappa APEX-DUO CCD'
_diffrn_measurement_method '\f and \w scans'
_diffrn_radiation_type MoK\a
_diffrn_radiation_wavelength 0.71073
_diffrn_reflns_av_R_equivalents 0.0195
_diffrn_reflns_av_unetI/netI 0.0131
_diffrn_reflns_Laue_measured_fraction_full 1.000
_diffrn_reflns_Laue_measured_fraction_max 0.999
_diffrn_reflns_limit_h_max 21
_diffrn_reflns_limit_h_min -21
_diffrn_reflns_limit_k_max 14
_diffrn_reflns_limit_k_min -14
_diffrn_reflns_limit_l_max 19
_diffrn_reflns_limit_l_min -19
_diffrn_reflns_number 20642
_diffrn_reflns_point_group_measured_fraction_full 1.000
_diffrn_reflns_point_group_measured_fraction_max 0.999
_diffrn_reflns_theta_full 25.242
_diffrn_reflns_theta_max 27.507
_diffrn_reflns_theta_min 2.161
_diffrn_source 'sealed tube with Bruker Triumph monochromator'
_exptl_absorpt_coefficient_mu 4.348
_exptl_absorpt_correction_T_max 0.7456
_exptl_absorpt_correction_T_min 0.5374
_exptl_absorpt_correction_type multi-scan
_exptl_absorpt_process_details 'SADABS (Sheldrick, 1996)'
_exptl_crystal_colour colourless
_exptl_crystal_density_diffrn 2.274
_exptl_crystal_description needle
_exptl_crystal_F_000 1936
_exptl_crystal_size_max 0.400
_exptl_crystal_size_mid 0.230
_exptl_crystal_size_min 0.210
_refine_diff_density_max 0.657
_refine_diff_density_min -0.570
_refine_diff_density_rms 0.093
_refine_ls_extinction_method none
_refine_ls_goodness_of_fit_ref 1.131
_refine_ls_hydrogen_treatment constr
_refine_ls_matrix_type full
_refine_ls_number_parameters 246
_refine_ls_number_reflns 3362
_refine_ls_number_restraints 12
_refine_ls_restrained_S_all 1.154
_refine_ls_R_factor_all 0.0167
_refine_ls_R_factor_gt 0.0147
_refine_ls_shift/su_max 0.002
_refine_ls_shift/su_mean 0.000
_refine_ls_structure_factor_coef Fsqd
_refine_ls_weighting_details 'w=1/[\s^2^(Fo^2^)+(0.0142P)^2^+8.0268P] where P=(Fo^2^+2Fc^2^)/3'
_refine_ls_weighting_scheme calc
_refine_ls_wR_factor_gt 0.0354
_refine_ls_wR_factor_ref 0.0364
_reflns_Friedel_coverage 0.000
_reflns_number_gt 3163
_reflns_number_total 3362
_reflns_threshold_expression 'I > 2\s(I)'
_cod_data_source_file c6nj00822d2.cif
_cod_data_source_block d14176_a
_cod_depositor_comments 'Adding full bibliography for 7055606--7055611.cif.'
_cod_database_code 7055606
_shelx_shelxl_version_number 2014/7
_shelx_space_group_comment
; 
The symmetry employed for this shelxl refinement is uniquely defined 
by the following loop, which should always be used as a source of 
symmetry information in preference to the above space-group names. 
They are only intended as comments. 
;
_shelx_estimated_absorpt_t_min 0.275
_shelx_estimated_absorpt_t_max 0.462

loop_
_space_group_symop_operation_xyz
'x, y, z'
'-x, y, -z+1/2'
'x+1/2, y+1/2, z'
'-x+1/2, y+1/2, -z+1/2'
'-x, -y, -z'
'x, -y, z-1/2'
'-x+1/2, -y+1/2, -z'
'x+1/2, -y+1/2, z-1/2'

loop_
_atom_site_label
_atom_site_type_symbol
_atom_site_fract_x
_atom_site_fract_y
_atom_site_fract_z
_atom_site_U_iso_or_equiv
_atom_site_adp_type
_atom_site_occupancy
_atom_site_site_symmetry_order
_atom_site_calc_flag
_atom_site_refinement_flags_posn
_atom_site_refinement_flags_adp
_atom_site_refinement_flags_occupancy
_atom_site_disorder_assembly
_atom_site_disorder_group
Eu1 Eu 0.53512(2) 0.35312(2) 0.37480(2) 0.00593(4) Uani 1 1 d . . . . .
O1 O 0.43403(9) 0.35056(13) 0.47698(10) 0.0137(3) Uani 1 1 d . . . . .
O2 O 0.39424(9) 0.52365(13) 0.52957(9) 0.0108(3) Uani 1 1 d . . . . .
O3 O 0.08139(9) 0.15509(13) 0.71294(10) 0.0118(3) Uani 1 1 d . . . . .
O4 O 0.17204(9) 0.17181(14) 0.81522(10) 0.0135(3) Uani 1 1 d . . . . .
O5 O 0.21426(11) -0.00284(15) 0.67146(12) 0.0245(4) Uani 1 1 d . U . . .
O6 O 0.31448(16) -0.00685(19) 0.5859(2) 0.0670(9) Uani 1 1 d . U . . .
O7 O 0.51882(9) 0.54497(13) 0.32027(10) 0.0137(3) Uani 1 1 d . . . . .
O8 O 0.52610(10) 1.15649(13) 0.31769(10) 0.0156(3) Uani 1 1 d . . . . .
O11 O 0.59855(10) 0.21972(14) 0.47404(10) 0.0199(4) Uani 1 1 d . . . . .
H1O H 0.6112 0.1553 0.4540 0.030 Uiso 1 1 d R U . . .
H2O H 0.6279 0.2283 0.5134 0.030 Uiso 1 1 d R U . . .
N1 N 0.26549(11) 0.04569(17) 0.62836(14) 0.0184(4) Uani 1 1 d . U . . .
C1 C 0.38909(12) 0.41389(18) 0.52295(13) 0.0093(4) Uani 1 1 d . . . . .
C2 C 0.32467(12) 0.35140(18) 0.57354(13) 0.0097(4) Uani 1 1 d . . . . .
C3 C 0.26727(13) 0.41484(19) 0.61877(15) 0.0146(4) Uani 1 1 d . . . . .
H3A H 0.2670 0.4981 0.6156 0.018 Uiso 1 1 calc R U . . .
C4 C 0.21025(14) 0.3571(2) 0.66857(16) 0.0168(5) Uani 1 1 d . . . . .
H4A H 0.1713 0.4015 0.6991 0.020 Uiso 1 1 calc R U . . .
C5 C 0.20949(12) 0.23553(19) 0.67425(13) 0.0103(4) Uani 1 1 d . . . . .
C6 C 0.26632(12) 0.17444(19) 0.62620(14) 0.0111(4) Uani 1 1 d . . . . .
C7 C 0.32344(12) 0.22958(19) 0.57614(13) 0.0114(4) Uani 1 1 d . . . . .
H7A H 0.3612 0.1850 0.5441 0.014 Uiso 1 1 calc R U . . .
C8 C 0.15131(12) 0.18051(19) 0.73683(14) 0.0106(4) Uani 1 1 d . . . . .
C9 C 0.5000 0.5957(3) 0.2500 0.0106(6) Uani 1 2 d S T P . .
C10 C 0.5000 0.7280(3) 0.2500 0.0121(6) Uani 1 2 d S T P . .
C11 C 0.49769(13) 0.78901(19) 0.32828(14) 0.0142(4) Uani 1 1 d . . . . .
H11A H 0.4971 0.7476 0.3821 0.017 Uiso 1 1 calc R U . A 1
O9 O 0.5302(2) 0.9525(3) 0.4709(2) 0.0253(8) Uani 0.5 1 d . . P B 1
O10 O 0.4182(2) 1.0235(3) 0.4246(2) 0.0262(8) Uani 0.5 1 d . . P B 1
N2 N 0.4796(2) 0.9668(3) 0.4144(2) 0.0151(8) Uani 0.5 1 d . . P B 1
C12 C 0.49633(15) 0.91068(19) 0.32756(14) 0.0162(5) Uani 0.5 1 d . . P B 1
C13 C 0.5000 0.9745(3) 0.2500 0.0165(6) Uani 0.5 2 d S T P B 1
C14 C 0.5000 1.1069(3) 0.2500 0.0136(6) Uani 0.5 2 d S T P B 1
C12A C 0.49633(15) 0.91068(19) 0.32756(14) 0.0162(5) Uani 0.5 1 d . . P B 2
H12A H 0.4928 0.9517 0.3814 0.019 Uiso 0.5 1 calc R U P B 2
C13A C 0.5000 0.9745(3) 0.2500 0.0165(6) Uani 0.5 2 d S T P B 2
C14A C 0.5000 1.1069(3) 0.2500 0.0136(6) Uani 0.5 2 d S T P B 2
O1W O 0.68432(12) 0.25738(18) 0.61584(14) 0.0367(5) Uani 1 1 d . . . . .
H1WA H 0.6832 0.3337 0.6326 0.055 Uiso 1 1 d R U . . .
H1WB H 0.7332 0.2191 0.6381 0.055 Uiso 1 1 d R U . . .

loop_
_atom_site_aniso_label
_atom_site_aniso_U_11
_atom_site_aniso_U_22
_atom_site_aniso_U_33
_atom_site_aniso_U_23
_atom_site_aniso_U_13
_atom_site_aniso_U_12
Eu1 0.00751(5) 0.00468(5) 0.00559(5) -0.00012(3) 0.00177(3) -0.00007(3)
O1 0.0136(7) 0.0156(8) 0.0119(7) -0.0029(6) 0.0065(6) -0.0034(6)
O2 0.0116(7) 0.0112(7) 0.0095(7) 0.0000(6) -0.0001(5) -0.0037(6)
O3 0.0085(7) 0.0157(8) 0.0112(7) -0.0012(6) 0.0010(6) -0.0039(6)
O4 0.0109(7) 0.0200(8) 0.0096(7) 0.0021(6) 0.0008(6) -0.0033(6)
O5 0.0284(9) 0.0135(8) 0.0315(10) 0.0022(7) 0.0143(8) -0.0057(7)
O6 0.0655(16) 0.0147(10) 0.121(2) 0.0019(12) 0.0712(17) 0.0073(10)
O7 0.0227(8) 0.0067(7) 0.0117(7) 0.0014(6) -0.0049(6) -0.0001(6)
O8 0.0278(9) 0.0072(7) 0.0117(7) -0.0012(6) -0.0036(6) -0.0011(6)
O11 0.0311(9) 0.0133(8) 0.0153(8) -0.0006(6) -0.0066(7) 0.0069(7)
N1 0.0167(9) 0.0116(9) 0.0268(10) 0.0024(8) 0.0070(8) 0.0011(7)
C1 0.0086(9) 0.0139(10) 0.0053(9) -0.0001(7) -0.0006(7) -0.0021(8)
C2 0.0088(9) 0.0123(10) 0.0081(9) -0.0002(7) 0.0004(7) -0.0028(8)
C3 0.0151(10) 0.0098(10) 0.0189(11) -0.0033(8) 0.0071(8) -0.0033(8)
C4 0.0160(11) 0.0138(11) 0.0206(11) -0.0032(9) 0.0101(9) -0.0024(9)
C5 0.0096(9) 0.0123(10) 0.0089(9) -0.0001(8) 0.0015(7) -0.0037(8)
C6 0.0115(10) 0.0097(10) 0.0122(10) 0.0020(8) 0.0003(8) 0.0003(8)
C7 0.0104(9) 0.0123(10) 0.0116(10) -0.0020(8) 0.0024(7) 0.0009(8)
C8 0.0107(9) 0.0093(9) 0.0119(10) -0.0015(8) 0.0043(8) -0.0020(8)
C9 0.0128(14) 0.0062(13) 0.0128(14) 0.000 -0.0008(11) 0.000
C10 0.0170(14) 0.0048(13) 0.0145(14) 0.000 -0.0033(11) 0.000
C11 0.0213(11) 0.0089(10) 0.0124(10) 0.0015(8) -0.0015(8) -0.0007(8)
O9 0.0305(19) 0.029(2) 0.0161(17) -0.0078(15) -0.0073(14) 0.0038(16)
O10 0.0275(19) 0.0268(19) 0.0244(18) -0.0037(15) 0.0062(15) 0.0109(15)
N2 0.022(2) 0.0105(18) 0.0127(17) -0.0001(14) 0.0036(15) -0.0002(15)
C12 0.0285(12) 0.0106(10) 0.0093(10) -0.0019(8) -0.0045(9) 0.0011(9)
C13 0.0301(18) 0.0068(14) 0.0126(14) 0.000 -0.0061(13) 0.000
C14 0.0219(16) 0.0066(13) 0.0121(14) 0.000 0.0006(12) 0.000
C12A 0.0285(12) 0.0106(10) 0.0093(10) -0.0019(8) -0.0045(9) 0.0011(9)
C13A 0.0301(18) 0.0068(14) 0.0126(14) 0.000 -0.0061(13) 0.000
C14A 0.0219(16) 0.0066(13) 0.0121(14) 0.000 0.0006(12) 0.000
O1W 0.0340(11) 0.0265(10) 0.0496(13) -0.0074(9) -0.0200(9) 0.0061(9)

loop_
_atom_type_symbol
_atom_type_description
_atom_type_scat_dispersion_real
_atom_type_scat_dispersion_imag
_atom_type_scat_source
C C 0.0033 0.0016 'International Tables Vol C Tables 4.2.6.8 and 6.1.1.4'
H H 0.0000 0.0000 'International Tables Vol C Tables 4.2.6.8 and 6.1.1.4'
N N 0.0061 0.0033 'International Tables Vol C Tables 4.2.6.8 and 6.1.1.4'
O O 0.0106 0.0060 'International Tables Vol C Tables 4.2.6.8 and 6.1.1.4'
Eu Eu -0.1578 3.6682 'International Tables Vol C Tables 4.2.6.8 and 6.1.1.4'

loop_
_geom_angle_atom_site_label_1
_geom_angle_atom_site_label_2
_geom_angle_atom_site_label_3
_geom_angle
_geom_angle_site_symmetry_1
_geom_angle_site_symmetry_3
O1 Eu1 O2 87.44(5) . 5_666
O1 Eu1 O7 99.63(5) . .
O2 Eu1 O7 74.06(5) 5_666 .
O1 Eu1 O3 77.17(5) . 7_556
O2 Eu1 O3 142.34(5) 5_666 7_556
O7 Eu1 O3 74.96(5) . 7_556
O1 Eu1 O11 83.57(6) . .
O2 Eu1 O11 76.09(5) 5_666 .
O7 Eu1 O11 149.77(5) . .
O3 Eu1 O11 134.35(5) 7_556 .
O1 Eu1 O8 100.88(5) . 1_545
O2 Eu1 O8 144.43(5) 5_666 1_545
O7 Eu1 O8 136.58(5) . 1_545
O3 Eu1 O8 72.93(5) 7_556 1_545
O11 Eu1 O8 70.68(5) . 1_545
O1 Eu1 O4 157.82(5) . 8
O2 Eu1 O4 80.31(5) 5_666 8
O7 Eu1 O4 94.72(5) . 8
O3 Eu1 O4 123.22(5) 7_556 8
O11 Eu1 O4 75.60(5) . 8
O8 Eu1 O4 79.53(5) 1_545 8
O1 Eu1 O3 150.02(5) . 8
O2 Eu1 O3 117.70(5) 5_666 8
O7 Eu1 O3 74.32(5) . 8
O3 Eu1 O3 72.89(5) 7_556 8
O11 Eu1 O3 116.67(5) . 8
O8 Eu1 O3 68.83(5) 1_545 8
O4 Eu1 O3 50.89(5) 8 8
O1 Eu1 C8 170.52(6) . 8
O2 Eu1 C8 101.18(6) 5_666 8
O7 Eu1 C8 86.66(6) . 8
O3 Eu1 C8 97.83(6) 7_556 8
O11 Eu1 C8 94.60(6) . 8
O8 Eu1 C8 69.80(6) 1_545 8
O4 Eu1 C8 25.42(5) 8 8
O3 Eu1 C8 25.76(5) 8 8
O1 Eu1 Eu1 115.62(4) . 2_655
O2 Eu1 Eu1 138.08(4) 5_666 2_655
O7 Eu1 Eu1 68.09(4) . 2_655
O3 Eu1 Eu1 38.49(4) 7_556 2_655
O11 Eu1 Eu1 137.41(4) . 2_655
O8 Eu1 Eu1 68.55(4) 1_545 2_655
O4 Eu1 Eu1 85.41(3) 8 2_655
O3 Eu1 Eu1 34.58(3) 8 2_655
C8 Eu1 Eu1 60.07(4) 8 2_655
C1 O1 Eu1 144.36(14) . .
C1 O2 Eu1 132.77(13) . 5_666
C8 O3 Eu1 159.73(14) . 7_556
C8 O3 Eu1 90.63(12) . 8_456
Eu1 O3 Eu1 106.94(5) 7_556 8_456
C8 O4 Eu1 96.06(12) . 8_456
C9 O7 Eu1 139.15(15) . .
C14A O8 Eu1 137.54(16) . 1_565
C14 O8 Eu1 137.54(16) . 1_565
Eu1 O11 H1O 116.3 . .
Eu1 O11 H2O 133.4 . .
H1O O11 H2O 103.6 . .
O6 N1 O5 123.3(2) . .
O6 N1 C6 118.5(2) . .
O5 N1 C6 118.19(19) . .
O2 C1 O1 124.97(19) . .
O2 C1 C2 118.44(18) . .
O1 C1 C2 116.59(18) . .
C7 C2 C3 119.64(19) . .
C7 C2 C1 119.76(19) . .
C3 C2 C1 120.59(19) . .
C2 C3 C4 120.4(2) . .
C2 C3 H3A 119.8 . .
C4 C3 H3A 119.8 . .
C5 C4 C3 120.8(2) . .
C5 C4 H4A 119.6 . .
C3 C4 H4A 119.6 . .
C4 C5 C6 117.31(19) . .
C4 C5 C8 117.45(19) . .
C6 C5 C8 125.08(19) . .
C7 C6 C5 123.0(2) . .
C7 C6 N1 118.29(19) . .
C5 C6 N1 118.74(19) . .
C6 C7 C2 118.7(2) . .
C6 C7 H7A 120.6 . .
C2 C7 H7A 120.6 . .
O4 C8 O3 121.05(19) . .
O4 C8 C5 117.62(18) . .
O3 C8 C5 120.95(19) . .
O4 C8 Eu1 58.52(11) . 8_456
O3 C8 Eu1 63.61(11) . 8_456
C5 C8 Eu1 162.79(14) . 8_456
O7 C9 O7 125.5(3) . 2_655
O7 C9 C10 117.25(13) . .
O7 C9 C10 117.26(13) 2_655 .
C11 C10 C11 119.9(3) . 2_655
C11 C10 C9 120.07(14) . .
C11 C10 C9 120.07(14) 2_655 .
C12A C11 C10 119.6(2) . .
C12 C11 C10 119.6(2) . .
C12 C11 H11A 120.2 . .
C10 C11 H11A 120.2 . .
N2 O9 O9 82.9(3) . 5_676
O9 N2 O10 124.2(4) . .
O9 N2 C12 116.1(3) . .
O10 N2 C12 119.7(3) . .
C11 C12 C13 121.8(2) . .
C11 C12 N2 114.9(2) . .
C13 C12 N2 122.8(2) . .
C12 C13 C12 117.2(3) 2_655 .
C12 C13 C14 121.41(14) 2_655 .
C12 C13 C14 121.41(14) . .
O8 C14 O8 126.7(3) 2_655 .
O8 C14 C13 116.64(14) 2_655 .
O8 C14 C13 116.64(14) . .
C11 C12A C13A 121.8(2) . .
C11 C12A H12A 119.1 . .
C13A C12A H12A 119.1 . .
C12A C13A C12A 117.2(3) 2_655 .
C12A C13A C14A 121.41(14) 2_655 .
C12A C13A C14A 121.41(14) . .
O8 C14A O8 126.7(3) 2_655 .
O8 C14A C13A 116.64(14) 2_655 .
O8 C14A C13A 116.64(14) . .
H1WA O1W H1WB 110.0 . .

loop_
_geom_bond_atom_site_label_1
_geom_bond_atom_site_label_2
_geom_bond_distance
_geom_bond_site_symmetry_2
Eu1 O1 2.3122(15) .
Eu1 O2 2.3490(14) 5_666
Eu1 O7 2.3550(15) .
Eu1 O3 2.3735(15) 7_556
Eu1 O11 2.3978(16) .
Eu1 O8 2.4089(15) 1_545
Eu1 O4 2.4918(15) 8
Eu1 O3 2.6028(15) 8
Eu1 C8 2.905(2) 8
Eu1 Eu1 4.0009(3) 2_655
O1 C1 1.260(3) .
O2 C1 1.257(3) .
O2 Eu1 2.3490(14) 5_666
O3 C8 1.263(3) .
O3 Eu1 2.3734(15) 7_556
O3 Eu1 2.6028(15) 8_456
O4 C8 1.254(3) .
O4 Eu1 2.4918(15) 8_456
O5 N1 1.218(3) .
O6 N1 1.208(3) .
O7 C9 1.262(2) .
O8 C14A 1.259(2) .
O8 C14 1.259(2) .
O8 Eu1 2.4089(15) 1_565
O11 H1O 0.8238 .
O11 H2O 0.7844 .
N1 C6 1.467(3) .
C1 C2 1.510(3) .
C2 C7 1.388(3) .
C2 C3 1.391(3) .
C3 C4 1.391(3) .
C3 H3A 0.9500 .
C4 C5 1.388(3) .
C4 H4A 0.9500 .
C5 C6 1.393(3) .
C5 C8 1.507(3) .
C6 C7 1.381(3) .
C7 H7A 0.9500 .
C8 Eu1 2.905(2) 8_456
C9 O7 1.262(2) 2_655
C9 C10 1.506(4) .
C10 C11 1.387(3) .
C10 C11 1.387(3) 2_655
C11 C12A 1.386(3) .
C11 C12 1.386(3) .
C11 H11A 0.9500 .
O9 N2 1.222(5) .
O9 O9 1.730(7) 5_676
O10 N2 1.227(5) .
N2 C12 1.503(4) .
C12 C13 1.395(3) .
C13 C12 1.395(3) 2_655
C13 C14 1.508(4) .
C14 O8 1.259(2) 2_655
C12A C13A 1.395(3) .
C12A H12A 0.9500 .
C13A C12A 1.395(3) 2_655
C13A C14A 1.508(4) .
C14A O8 1.259(2) 2_655
O1W H1WA 0.9066 .
O1W H1WB 0.9893 .

loop_
_geom_hbond_atom_site_label_D
_geom_hbond_atom_site_label_H
_geom_hbond_atom_site_label_A
_geom_hbond_distance_DH
_geom_hbond_distance_HA
_geom_hbond_distance_DA
_geom_hbond_angle_DHA
_geom_hbond_site_symmetry_A
O11 H1O O6 0.82 2.19 2.977(3) 160.1 5_656
O11 H2O O1W 0.78 1.86 2.640(3) 171.3 .
O1W H1WA O5 0.91 2.02 2.904(3) 163.8 3
O1W H1WB O4 0.99 1.82 2.806(2) 170.9 2_656

loop_
_geom_torsion_atom_site_label_1
_geom_torsion_atom_site_label_2
_geom_torsion_atom_site_label_3
_geom_torsion_atom_site_label_4
_geom_torsion
_geom_torsion_site_symmetry_1
_geom_torsion_site_symmetry_4
Eu1 O2 C1 O1 -90.0(2) 5_666 .
Eu1 O2 C1 C2 89.9(2) 5_666 .
Eu1 O1 C1 O2 -6.8(4) . .
Eu1 O1 C1 C2 173.29(16) . .
O2 C1 C2 C7 -172.14(19) . .
O1 C1 C2 C7 7.7(3) . .
O2 C1 C2 C3 6.8(3) . .
O1 C1 C2 C3 -173.32(19) . .
C7 C2 C3 C4 1.9(3) . .
C1 C2 C3 C4 -177.0(2) . .
C2 C3 C4 C5 0.1(4) . .
C3 C4 C5 C6 -1.9(3) . .
C3 C4 C5 C8 173.8(2) . .
C4 C5 C6 C7 1.8(3) . .
C8 C5 C6 C7 -173.5(2) . .
C4 C5 C6 N1 -177.9(2) . .
C8 C5 C6 N1 6.8(3) . .
O6 N1 C6 C7 -0.4(4) . .
O5 N1 C6 C7 -178.9(2) . .
O6 N1 C6 C5 179.4(3) . .
O5 N1 C6 C5 0.9(3) . .
C5 C6 C7 C2 0.2(3) . .
N1 C6 C7 C2 179.90(19) . .
C3 C2 C7 C6 -2.0(3) . .
C1 C2 C7 C6 176.91(18) . .
Eu1 O4 C8 O3 -12.3(2) 8_456 .
Eu1 O4 C8 C5 160.69(16) 8_456 .
Eu1 O3 C8 O4 162.3(3) 7_556 .
Eu1 O3 C8 O4 11.7(2) 8_456 .
Eu1 O3 C8 C5 -10.5(5) 7_556 .
Eu1 O3 C8 C5 -161.06(18) 8_456 .
Eu1 O3 C8 Eu1 150.6(4) 7_556 8_456
C4 C5 C8 O4 -84.4(3) . .
C6 C5 C8 O4 90.9(3) . .
C4 C5 C8 O3 88.7(3) . .
C6 C5 C8 O3 -96.1(3) . .
C4 C5 C8 Eu1 -12.0(6) . 8_456
C6 C5 C8 Eu1 163.3(4) . 8_456
Eu1 O7 C9 O7 1.01(10) . 2_655
Eu1 O7 C9 C10 -178.99(11) . .
O7 C9 C10 C11 -18.21(13) . .
O7 C9 C10 C11 161.79(13) 2_655 .
O7 C9 C10 C11 161.79(13) . 2_655
O7 C9 C10 C11 -18.21(13) 2_655 2_655
C11 C10 C11 C12A 1.10(16) 2_655 .
C9 C10 C11 C12A -178.89(16) . .
C11 C10 C11 C12 1.10(16) 2_655 .
C9 C10 C11 C12 -178.89(16) . .
O9 O9 N2 O10 -4.8(5) 5_676 .
O9 O9 N2 C12 174.7(3) 5_676 .
C10 C11 C12 C13 -2.3(3) . .
C10 C11 C12 N2 169.9(2) . .
O9 N2 C12 C11 65.6(4) . .
O10 N2 C12 C11 -114.8(4) . .
O9 N2 C12 C13 -122.3(3) . .
O10 N2 C12 C13 57.3(5) . .
C11 C12 C13 C12 1.14(16) . 2_655
N2 C12 C13 C12 -170.4(3) . 2_655
C11 C12 C13 C14 -178.86(16) . .
N2 C12 C13 C14 9.6(3) . .
Eu1 O8 C14 O8 7.11(11) 1_565 2_655
Eu1 O8 C14 C13 -172.89(11) 1_565 .
C12 C13 C14 O8 25.88(15) 2_655 2_655
C12 C13 C14 O8 -154.12(15) . 2_655
C12 C13 C14 O8 -154.11(15) 2_655 .
C12 C13 C14 O8 25.89(15) . .
C10 C11 C12A C13A -2.3(3) . .
C11 C12A C13A C12A 1.14(16) . 2_655
C11 C12A C13A C14A -178.86(16) . .
Eu1 O8 C14A O8 7.11(11) 1_565 2_655
Eu1 O8 C14A C13A -172.89(11) 1_565 .
C12A C13A C14A O8 25.88(15) 2_655 2_655
C12A C13A C14A O8 -154.12(15) . 2_655
C12A C13A C14A O8 -154.11(15) 2_655 .
C12A C13A C14A O8 25.89(15) . .
